data_1515545
loop_
_publ_author_name
'Li, Jie'
'Chen, Gang'
'Wang, Zheng'
'Zhang, Ruzhou'
'Zhang, Xumu'
'Ding, Kuiling'

_publ_section_title
;
 Spiro-2,2&#x2032;-bichroman-based bisoxazoline (SPANbox) ligands for
 ZnII-catalyzed enantioselective hydroxylation of \b-keto esters and
 1,3-diester
;
_journal_issue 6
_journal_name_full 'Chemical Science'
_journal_page_first 1141
_journal_paper_doi 10.1039/c0sc00607f
_journal_volume 2
_journal_year 2011
_chemical_absolute_configuration ad
_chemical_formula_sum 'C41 H42 N2 O4'
_chemical_formula_weight 626.77
_chemical_name_systematic
;
?
;
_space_group_IT_number 4
_symmetry_cell_setting monoclinic
_symmetry_space_group_name_Hall 'P 2yb'
_symmetry_space_group_name_H-M 'P 1 21 1'
_atom_sites_solution_hydrogens geom
_atom_sites_solution_primary direct
_atom_sites_solution_secondary difmap
_audit_creation_method SHELXL-97
_cell_angle_alpha 90.00
_cell_angle_beta 99.529(2)
_cell_angle_gamma 90.00
_cell_formula_units_Z 2
_cell_length_a 11.0978(11)
_cell_length_b 10.0421(10)
_cell_length_c 15.8898(16)
_cell_measurement_reflns_used 2846
_cell_measurement_temperature 293(2)
_cell_measurement_theta_max 43.039
_cell_measurement_theta_min 4.818
_cell_volume 1746.4(3)
_computing_cell_refinement 'Bruker SMART'
_computing_data_collection 'Bruker SMART'
_computing_data_reduction 'Bruker SHELXTL'
_computing_molecular_graphics 'Bruker SHELXTL'
_computing_publication_material 'Bruker SHELXTL'
_computing_structure_refinement 'SHELXL-97 (Sheldrick, 1997)'
_computing_structure_solution 'SHELXS-97 (Sheldrick, 1990)'
_diffrn_ambient_temperature 293(2)
_diffrn_measured_fraction_theta_full 0.993
_diffrn_measured_fraction_theta_max 0.993
_diffrn_measurement_device_type 'CCD area detector'
_diffrn_measurement_method 'phi and omega scans'
_diffrn_radiation_monochromator graphite
_diffrn_radiation_source 'fine-focus sealed tube'
_diffrn_radiation_type MoK\a
_diffrn_radiation_wavelength 0.71073
_diffrn_reflns_av_R_equivalents 0.0571
_diffrn_reflns_av_sigmaI/netI 0.0520
_diffrn_reflns_limit_h_max 14
_diffrn_reflns_limit_h_min -14
_diffrn_reflns_limit_k_max 12
_diffrn_reflns_limit_k_min -12
_diffrn_reflns_limit_l_max 20
_diffrn_reflns_limit_l_min -12
_diffrn_reflns_number 10343
_diffrn_reflns_theta_full 27.00
_diffrn_reflns_theta_max 27.00
_diffrn_reflns_theta_min 1.86
_exptl_absorpt_coefficient_mu 0.076
_exptl_absorpt_correction_T_max 1.00000
_exptl_absorpt_correction_T_min 0.79262
_exptl_absorpt_correction_type empirical
_exptl_absorpt_process_details sadabs
_exptl_crystal_colour colorless
_exptl_crystal_density_diffrn 1.192
_exptl_crystal_density_method 'not measured'
_exptl_crystal_description prismatic
_exptl_crystal_F_000 668
_exptl_crystal_size_max 0.346
_exptl_crystal_size_mid 0.327
_exptl_crystal_size_min 0.086
_refine_diff_density_max 0.177
_refine_diff_density_min -0.157
_refine_diff_density_rms 0.036
_refine_ls_abs_structure_details 'Flack H D (1983), Acta Cryst. A39, 876-881'
_refine_ls_abs_structure_Flack -10(10)
_refine_ls_extinction_method none
_refine_ls_goodness_of_fit_ref 1.100
_refine_ls_hydrogen_treatment constr
_refine_ls_matrix_type full
_refine_ls_number_parameters 430
_refine_ls_number_reflns 4006
_refine_ls_number_restraints 1
_refine_ls_restrained_S_all 1.100
_refine_ls_R_factor_all 0.0750
_refine_ls_R_factor_gt 0.0608
_refine_ls_shift/su_max 0.003
_refine_ls_shift/su_mean 0.000
_refine_ls_structure_factor_coef Fsqd
_refine_ls_weighting_details 'calc w=1/[\s^2^(Fo^2^)+(0.0639P)^2^+0.0000P] where P=(Fo^2^+2Fc^2^)/3'
_refine_ls_weighting_scheme calc
_refine_ls_wR_factor_gt 0.1302
_refine_ls_wR_factor_ref 0.1373
_reflns_number_gt 3249
_reflns_number_total 4006
_reflns_threshold_expression >2sigma(I)
_cod_data_source_file c0sc00607f.txt
_cod_data_source_block cd28543
_cod_depositor_comments
;
The following automatic conversions were performed:

'_symmetry_cell_setting' value 'Monoclinic' changed to 'monoclinic'
according to
/usr/data/users/saulius/automatic-downloads/retrospective/RSC/lib/dictionaries/cif_core.dic
dictionary named 'cif_core.dic' version 2.4.2 from 2011-04-26.

Automatic conversion script
Id: cif_fix_values 2281 2013-09-26 08:29:07Z andrius 
;
_cod_original_sg_symbol_H-M P2(1)
_cod_database_code 1515545

loop_
_symmetry_equiv_pos_as_xyz
'x, y, z'
'-x, y+1/2, -z'

loop_
_atom_site_label
_atom_site_type_symbol
_atom_site_fract_x
_atom_site_fract_y
_atom_site_fract_z
_atom_site_U_iso_or_equiv
_atom_site_adp_type
_atom_site_occupancy
_atom_site_symmetry_multiplicity
_atom_site_calc_flag
_atom_site_refinement_flags
N1 N 0.3387(3) 0.6759(4) 0.17356(19) 0.0702(10) Uani 1 1 d .
N2 N 0.2480(3) 0.0757(4) 0.1936(2) 0.0741(11) Uani 1 1 d .
O1 O 0.36685(17) 0.5196(2) 0.40394(14) 0.0421(5) Uani 1 1 d .
O2 O 0.4222(2) 0.7332(3) 0.30621(15) 0.0589(7) Uani 1 1 d .
O3 O 0.36545(18) 0.2896(2) 0.41217(14) 0.0406(5) Uani 1 1 d .
O4 O 0.2200(2) 0.1001(3) 0.32819(15) 0.0690(8) Uani 1 1 d .
C1 C 0.3867(3) 0.4092(3) 0.46094(19) 0.0400(7) Uani 1 1 d .
C2 C 0.2980(3) 0.4147(4) 0.5234(2) 0.0451(8) Uani 1 1 d .
H2A H 0.3180 0.4917 0.5600 0.054 Uiso 1 1 calc R
H2B H 0.3104 0.3362 0.5594 0.054 Uiso 1 1 calc R
C3 C 0.1621(3) 0.4225(4) 0.4845(2) 0.0477(8) Uani 1 1 d .
C4 C 0.1473(3) 0.4961(3) 0.3997(2) 0.0478(8) Uani 1 1 d .
C5 C 0.0327(3) 0.5256(5) 0.3553(3) 0.0648(10) Uani 1 1 d .
H5 H -0.0349 0.4996 0.3790 0.078 Uiso 1 1 calc R
C6 C 0.0125(4) 0.5908(6) 0.2786(3) 0.0785(14) Uani 1 1 d .
C7 C 0.1140(4) 0.6347(5) 0.2464(2) 0.0694(12) Uani 1 1 d .
H7 H 0.1028 0.6808 0.1949 0.083 Uiso 1 1 calc R
C8 C 0.2318(3) 0.6119(4) 0.2886(2) 0.0502(8) Uani 1 1 d .
C9 C 0.2483(3) 0.5412(3) 0.3652(2) 0.0430(7) Uani 1 1 d .
C10 C 0.3334(3) 0.6713(4) 0.2519(2) 0.0515(8) Uani 1 1 d .
C11 C 0.4450(4) 0.7579(5) 0.1633(2) 0.0660(11) Uani 1 1 d .
H11 H 0.4162 0.8437 0.1382 0.079 Uiso 1 1 calc R
C12 C 0.5093(4) 0.7810(5) 0.2562(2) 0.0689(11) Uani 1 1 d .
H12A H 0.5851 0.7311 0.2682 0.083 Uiso 1 1 calc R
H12B H 0.5266 0.8747 0.2669 0.083 Uiso 1 1 calc R
C13 C 0.5269(4) 0.6950(5) 0.1087(2) 0.0653(11) Uani 1 1 d .
C14 C 0.5851(5) 0.7697(7) 0.0552(3) 0.0945(16) Uani 1 1 d .
H14 H 0.5727 0.8613 0.0525 0.113 Uiso 1 1 calc R
C15 C 0.6617(6) 0.7120(11) 0.0050(4) 0.131(3) Uani 1 1 d .
H15 H 0.6971 0.7637 -0.0329 0.157 Uiso 1 1 calc R
C16 C 0.6843(6) 0.5808(11) 0.0117(4) 0.124(3) Uani 1 1 d .
H16 H 0.7392 0.5426 -0.0197 0.148 Uiso 1 1 calc R
C17 C 0.6294(6) 0.5044(7) 0.0625(4) 0.114(2) Uani 1 1 d .
H17 H 0.6443 0.4132 0.0650 0.137 Uiso 1 1 calc R
C18 C 0.5502(5) 0.5600(6) 0.1117(3) 0.0860(14) Uani 1 1 d .
H18 H 0.5125 0.5058 0.1470 0.103 Uiso 1 1 calc R
C19 C 0.5170(3) 0.4133(4) 0.5072(2) 0.0460(7) Uani 1 1 d .
H19A H 0.5280 0.3419 0.5489 0.055 Uiso 1 1 calc R
H19B H 0.5293 0.4967 0.5383 0.055 Uiso 1 1 calc R
C20 C 0.6156(3) 0.4005(3) 0.4510(2) 0.0453(8) Uani 1 1 d .
C21 C 0.5700(3) 0.3080(3) 0.3764(2) 0.0435(8) Uani 1 1 d .
C22 C 0.6481(3) 0.2703(4) 0.3213(2) 0.0596(10) Uani 1 1 d .
H22 H 0.7281 0.3014 0.3321 0.072 Uiso 1 1 calc R
C23 C 0.6144(4) 0.1900(5) 0.2520(3) 0.0665(11) Uani 1 1 d .
C24 C 0.4953(4) 0.1437(4) 0.2372(2) 0.0616(10) Uani 1 1 d .
H24 H 0.4695 0.0907 0.1896 0.074 Uiso 1 1 calc R
C25 C 0.4138(3) 0.1745(3) 0.2913(2) 0.0469(8) Uani 1 1 d .
C26 C 0.4503(3) 0.2595(3) 0.3610(2) 0.0393(7) Uani 1 1 d .
C27 C 0.2901(3) 0.1166(4) 0.2676(2) 0.0507(8) Uani 1 1 d .
C28 C 0.1242(4) 0.0272(5) 0.1945(2) 0.0686(11) Uani 1 1 d .
H28 H 0.1206 -0.0674 0.1791 0.082 Uiso 1 1 calc R
C29 C 0.1083(4) 0.0406(5) 0.2880(2) 0.0776(13) Uani 1 1 d .
H29A H 0.0390 0.0969 0.2935 0.093 Uiso 1 1 calc R
H29B H 0.0966 -0.0459 0.3127 0.093 Uiso 1 1 calc R
C30 C 0.0312(3) 0.1020(5) 0.1312(2) 0.0605(10) Uani 1 1 d .
C31 C -0.0531(4) 0.0352(6) 0.0735(3) 0.0807(13) Uani 1 1 d .
H31 H -0.0554 -0.0573 0.0742 0.097 Uiso 1 1 calc R
C32 C -0.1354(5) 0.1055(9) 0.0140(3) 0.0970(18) Uani 1 1 d .
H32 H -0.1914 0.0600 -0.0258 0.116 Uiso 1 1 calc R
C33 C -0.1337(5) 0.2389(9) 0.0143(3) 0.107(2) Uani 1 1 d .
H33 H -0.1889 0.2853 -0.0256 0.128 Uiso 1 1 calc R
C34 C -0.0524(5) 0.3078(7) 0.0720(4) 0.1023(18) Uani 1 1 d .
H34 H -0.0523 0.4004 0.0718 0.123 Uiso 1 1 calc R
C35 C 0.0303(4) 0.2377(6) 0.1311(3) 0.0806(13) Uani 1 1 d .
H35 H 0.0857 0.2839 0.1709 0.097 Uiso 1 1 calc R
C36 C 0.1066(3) 0.2828(4) 0.4712(3) 0.0671(11) Uani 1 1 d .
H36A H 0.0223 0.2897 0.4452 0.101 Uiso 1 1 calc R
H36B H 0.1122 0.2387 0.5253 0.101 Uiso 1 1 calc R
H36C H 0.1504 0.2324 0.4348 0.101 Uiso 1 1 calc R
C37 C 0.0962(3) 0.4970(4) 0.5476(2) 0.0630(11) Uani 1 1 d .
H37A H 0.1259 0.5868 0.5538 0.094 Uiso 1 1 calc R
H37B H 0.1115 0.4531 0.6020 0.094 Uiso 1 1 calc R
H37C H 0.0100 0.4977 0.5266 0.094 Uiso 1 1 calc R
C38 C -0.1164(4) 0.6205(10) 0.2318(4) 0.115(3) Uani 1 1 d .
H38A H -0.1534 0.6871 0.2626 0.152 Uiso 1 1 calc R
H38B H -0.1645 0.5406 0.2281 0.152 Uiso 1 1 calc R
H38C H -0.1122 0.6524 0.1754 0.152 Uiso 1 1 calc R
C39 C 0.7297(3) 0.3425(4) 0.5057(3) 0.0647(11) Uani 1 1 d .
H39A H 0.7959 0.3427 0.4737 0.097 Uiso 1 1 calc R
H39B H 0.7135 0.2528 0.5215 0.097 Uiso 1 1 calc R
H39C H 0.7513 0.3955 0.5562 0.097 Uiso 1 1 calc R
C40 C 0.6469(3) 0.5368(4) 0.4186(3) 0.0640(10) Uani 1 1 d .
H40A H 0.6802 0.5920 0.4661 0.096 Uiso 1 1 calc R
H40B H 0.5742 0.5775 0.3881 0.096 Uiso 1 1 calc R
H40C H 0.7059 0.5269 0.3812 0.096 Uiso 1 1 calc R
C41 C 0.7049(5) 0.1479(7) 0.1940(4) 0.113(2) Uani 1 1 d .
H41A H 0.7706 0.2111 0.1990 0.149 Uiso 1 1 calc R
H41B H 0.6638 0.1450 0.1359 0.149 Uiso 1 1 calc R
H41C H 0.7369 0.0614 0.2108 0.149 Uiso 1 1 calc R

loop_
_atom_site_aniso_label
_atom_site_aniso_U_11
_atom_site_aniso_U_22
_atom_site_aniso_U_33
_atom_site_aniso_U_23
_atom_site_aniso_U_13
_atom_site_aniso_U_12
N1 0.0568(18) 0.111(3) 0.0428(17) 0.0030(18) 0.0070(14) -0.0138(19)
N2 0.0559(19) 0.117(3) 0.0487(18) -0.0213(19) 0.0067(15) -0.0063(19)
O1 0.0334(11) 0.0421(12) 0.0520(13) 0.0072(10) 0.0105(9) 0.0006(10)
O2 0.0686(16) 0.0661(17) 0.0428(13) -0.0011(12) 0.0120(12) -0.0183(13)
O3 0.0348(11) 0.0392(12) 0.0516(13) -0.0035(10) 0.0185(10) -0.0010(9)
O4 0.0687(17) 0.095(2) 0.0450(14) -0.0046(14) 0.0158(12) -0.0357(16)
C1 0.0398(15) 0.0337(15) 0.0484(18) -0.0004(15) 0.0127(13) 0.0032(13)
C2 0.0496(18) 0.0409(18) 0.0484(19) 0.0019(16) 0.0183(15) 0.0037(15)
C3 0.0401(16) 0.049(2) 0.059(2) 0.0001(17) 0.0230(15) 0.0027(15)
C4 0.0384(17) 0.050(2) 0.057(2) -0.0085(16) 0.0138(15) -0.0019(15)
C5 0.0406(19) 0.086(3) 0.069(3) 0.002(2) 0.0140(18) 0.002(2)
C6 0.046(2) 0.114(4) 0.073(3) 0.004(3) 0.004(2) 0.006(2)
C7 0.061(2) 0.090(3) 0.054(2) 0.006(2) 0.0009(19) 0.011(2)
C8 0.0460(19) 0.059(2) 0.0459(19) -0.0027(17) 0.0074(15) 0.0035(17)
C9 0.0413(17) 0.0410(17) 0.0463(18) -0.0065(15) 0.0065(14) 0.0037(14)
C10 0.056(2) 0.057(2) 0.0399(18) 0.0059(16) 0.0032(16) 0.0070(17)
C11 0.070(2) 0.081(3) 0.047(2) 0.012(2) 0.0101(18) -0.004(2)
C12 0.083(3) 0.075(3) 0.049(2) 0.008(2) 0.012(2) -0.023(2)
C13 0.064(2) 0.087(3) 0.042(2) 0.008(2) -0.0013(18) -0.014(2)
C14 0.100(4) 0.118(4) 0.072(3) 0.024(3) 0.033(3) -0.001(3)
C15 0.117(5) 0.201(9) 0.086(4) 0.051(5) 0.049(4) 0.005(5)
C16 0.112(5) 0.193(9) 0.065(4) -0.004(5) 0.014(3) 0.015(6)
C17 0.116(5) 0.118(5) 0.112(5) -0.022(4) 0.024(4) 0.013(4)
C18 0.087(3) 0.090(4) 0.084(3) 0.001(3) 0.021(3) -0.012(3)
C19 0.0492(18) 0.0417(17) 0.0465(17) 0.0023(15) 0.0066(14) 0.0009(15)
C20 0.0351(15) 0.0426(18) 0.059(2) 0.0047(16) 0.0086(14) -0.0030(15)
C21 0.0366(16) 0.0463(19) 0.0504(19) 0.0093(15) 0.0153(14) 0.0035(14)
C22 0.0457(19) 0.068(3) 0.069(3) 0.004(2) 0.0228(18) -0.0025(19)
C23 0.060(2) 0.082(3) 0.066(2) -0.004(2) 0.0350(19) 0.001(2)
C24 0.065(2) 0.070(3) 0.053(2) -0.0079(19) 0.0190(18) -0.001(2)
C25 0.0486(19) 0.051(2) 0.0440(18) 0.0048(16) 0.0158(15) 0.0043(16)
C26 0.0391(16) 0.0369(17) 0.0446(17) 0.0071(14) 0.0152(13) 0.0047(13)
C27 0.0498(19) 0.059(2) 0.0436(19) -0.0013(17) 0.0097(16) -0.0013(17)
C28 0.065(2) 0.082(3) 0.057(2) -0.012(2) 0.0044(19) -0.011(2)
C29 0.069(3) 0.107(4) 0.054(2) 0.008(3) 0.002(2) -0.035(3)
C30 0.049(2) 0.089(3) 0.045(2) -0.009(2) 0.0123(17) -0.012(2)
C31 0.073(3) 0.108(4) 0.062(3) -0.024(3) 0.012(2) -0.013(3)
C32 0.077(3) 0.148(6) 0.061(3) -0.028(4) -0.004(3) 0.004(4)
C33 0.090(4) 0.171(7) 0.060(3) 0.003(4) 0.013(3) 0.018(4)
C34 0.108(4) 0.107(5) 0.097(4) 0.022(4) 0.032(4) 0.002(4)
C35 0.073(3) 0.091(4) 0.076(3) 0.005(3) 0.006(2) -0.007(3)
C36 0.047(2) 0.059(2) 0.101(3) 0.000(2) 0.027(2) -0.0015(19)
C37 0.055(2) 0.068(3) 0.074(3) -0.002(2) 0.0339(19) 0.0125(18)
C38 0.052(3) 0.187(9) 0.108(4) 0.044(5) -0.010(3) 0.011(4)
C39 0.0399(19) 0.074(3) 0.078(3) -0.003(2) 0.0009(19) 0.0095(18)
C40 0.0463(19) 0.053(2) 0.097(3) 0.011(2) 0.024(2) -0.0036(18)
C41 0.095(4) 0.149(6) 0.114(4) -0.039(4) 0.073(3) -0.002(4)

loop_
_atom_type_symbol
_atom_type_description
_atom_type_scat_dispersion_real
_atom_type_scat_dispersion_imag
_atom_type_scat_source
C C 0.0033 0.0000 'International Tables Vol C Tables 4.2.6.8 and 6.1.1.4'
H H 0.0000 0.0000 'International Tables Vol C Tables 4.2.6.8 and 6.1.1.4'
N N 0.0061 0.0000 'International Tables Vol C Tables 4.2.6.8 and 6.1.1.4'
O O 0.0106 0.0000 'International Tables Vol C Tables 4.2.6.8 and 6.1.1.4'

loop_
_geom_angle_atom_site_label_1
_geom_angle_atom_site_label_2
_geom_angle_atom_site_label_3
_geom_angle
C10 N1 C11 107.5(3)
C27 N2 C28 107.7(3)
C9 O1 C1 116.3(2)
C10 O2 C12 106.7(3)
C26 O3 C1 116.0(2)
C27 O4 C29 107.1(3)
O1 C1 O3 108.4(2)
O1 C1 C19 108.8(3)
O3 C1 C19 110.3(2)
O1 C1 C2 109.9(2)
O3 C1 C2 108.7(3)
C19 C1 C2 110.8(3)
C1 C2 C3 116.2(3)
C1 C2 H2A 108.2
C3 C2 H2A 108.2
C1 C2 H2B 108.2
C3 C2 H2B 108.2
H2A C2 H2B 107.4
C4 C3 C37 110.5(3)
C4 C3 C36 109.9(3)
C37 C3 C36 108.2(3)
C4 C3 C2 109.7(3)
C37 C3 C2 107.8(3)
C36 C3 C2 110.8(3)
C5 C4 C9 117.4(3)
C5 C4 C3 120.8(3)
C9 C4 C3 121.8(3)
C6 C5 C4 123.9(4)
C6 C5 H5 118.0
C4 C5 H5 118.0
C5 C6 C7 117.3(4)
C5 C6 C38 121.9(4)
C7 C6 C38 120.7(4)
C6 C7 C8 121.9(4)
C6 C7 H7 119.1
C8 C7 H7 119.1
C7 C8 C9 119.0(3)
C7 C8 C10 117.5(3)
C9 C8 C10 123.4(3)
O1 C9 C8 116.7(3)
O1 C9 C4 122.8(3)
C8 C9 C4 120.4(3)
N1 C10 O2 117.9(3)
N1 C10 C8 124.7(3)
O2 C10 C8 117.2(3)
N1 C11 C13 113.8(4)
N1 C11 C12 103.3(3)
C13 C11 C12 112.8(4)
N1 C11 H11 108.9
C13 C11 H11 108.9
C12 C11 H11 108.9
O2 C12 C11 103.4(3)
O2 C12 H12A 111.1
C11 C12 H12A 111.1
O2 C12 H12B 111.1
C11 C12 H12B 111.1
H12A C12 H12B 109.0
C14 C13 C18 117.0(5)
C14 C13 C11 121.4(5)
C18 C13 C11 121.6(4)
C13 C14 C15 121.6(6)
C13 C14 H14 119.2
C15 C14 H14 119.2
C16 C15 C14 119.4(6)
C16 C15 H15 120.3
C14 C15 H15 120.3
C17 C16 C15 120.9(7)
C17 C16 H16 119.5
C15 C16 H16 119.5
C16 C17 C18 120.4(7)
C16 C17 H17 119.8
C18 C17 H17 119.8
C13 C18 C17 120.6(5)
C13 C18 H18 119.7
C17 C18 H18 119.7
C1 C19 C20 115.7(3)
C1 C19 H19A 108.4
C20 C19 H19A 108.4
C1 C19 H19B 108.4
C20 C19 H19B 108.4
H19A C19 H19B 107.4
C40 C20 C21 110.5(3)
C40 C20 C39 108.7(3)
C21 C20 C39 110.3(3)
C40 C20 C19 110.3(3)
C21 C20 C19 109.1(2)
C39 C20 C19 107.8(3)
C22 C21 C26 118.1(3)
C22 C21 C20 119.8(3)
C26 C21 C20 122.1(3)
C23 C22 C21 123.7(3)
C23 C22 H22 118.1
C21 C22 H22 118.1
C22 C23 C24 117.5(3)
C22 C23 C41 121.9(4)
C24 C23 C41 120.5(4)
C25 C24 C23 121.6(4)
C25 C24 H24 119.2
C23 C24 H24 119.2
C24 C25 C26 119.5(3)
C24 C25 C27 115.4(3)
C26 C25 C27 125.0(3)
O3 C26 C21 122.9(3)
O3 C26 C25 117.6(3)
C21 C26 C25 119.5(3)
N2 C27 O4 117.3(3)
N2 C27 C25 123.4(3)
O4 C27 C25 119.2(3)
N2 C28 C30 111.6(4)
N2 C28 C29 103.8(3)
C30 C28 C29 115.1(4)
N2 C28 H28 108.7
C30 C28 H28 108.7
C29 C28 H28 108.7
O4 C29 C28 103.8(3)
O4 C29 H29A 111.0
C28 C29 H29A 111.0
O4 C29 H29B 111.0
C28 C29 H29B 111.0
H29A C29 H29B 109.0
C35 C30 C31 118.9(5)
C35 C30 C28 120.1(4)
C31 C30 C28 121.0(5)
C30 C31 C32 120.3(6)
C30 C31 H31 119.9
C32 C31 H31 119.9
C33 C32 C31 119.8(6)
C33 C32 H32 120.1
C31 C32 H32 120.1
C32 C33 C34 121.1(6)
C32 C33 H33 119.5
C34 C33 H33 119.5
C33 C34 C35 119.1(6)
C33 C34 H34 120.4
C35 C34 H34 120.4
C30 C35 C34 120.7(5)
C30 C35 H35 119.6
C34 C35 H35 119.6
C3 C36 H36A 109.5
C3 C36 H36B 109.5
H36A C36 H36B 109.5
C3 C36 H36C 109.5
H36A C36 H36C 109.5
H36B C36 H36C 109.5
C3 C37 H37A 109.5
C3 C37 H37B 109.5
H37A C37 H37B 109.5
C3 C37 H37C 109.5
H37A C37 H37C 109.5
H37B C37 H37C 109.5
C6 C38 H38A 109.5
C6 C38 H38B 109.5
H38A C38 H38B 109.5
C6 C38 H38C 109.5
H38A C38 H38C 109.5
H38B C38 H38C 109.5
C20 C39 H39A 109.5
C20 C39 H39B 109.5
H39A C39 H39B 109.5
C20 C39 H39C 109.5
H39A C39 H39C 109.5
H39B C39 H39C 109.5
C20 C40 H40A 109.5
C20 C40 H40B 109.5
H40A C40 H40B 109.5
C20 C40 H40C 109.5
H40A C40 H40C 109.5
H40B C40 H40C 109.5
C23 C41 H41A 109.5
C23 C41 H41B 109.5
H41A C41 H41B 109.5
C23 C41 H41C 109.5
H41A C41 H41C 109.5
H41B C41 H41C 109.5

loop_
_geom_bond_atom_site_label_1
_geom_bond_atom_site_label_2
_geom_bond_distance
N1 C10 1.256(4)
N1 C11 1.470(5)
N2 C27 1.260(4)
N2 C28 1.459(5)
O1 C9 1.374(4)
O1 C1 1.426(4)
O2 C10 1.349(4)
O2 C12 1.433(5)
O3 C26 1.376(3)
O3 C1 1.427(4)
O4 C27 1.344(4)
O4 C29 1.428(5)
C1 C19 1.510(4)
C1 C2 1.511(4)
C2 C3 1.534(4)
C2 H2A 0.9700
C2 H2B 0.9700
C3 C4 1.522(5)
C3 C37 1.530(5)
C3 C36 1.533(5)
C4 C5 1.380(5)
C4 C9 1.403(4)
C5 C6 1.369(6)
C5 H5 0.9300
C6 C7 1.384(6)
C6 C38 1.528(6)
C7 C8 1.386(5)
C7 H7 0.9300
C8 C9 1.395(5)
C8 C10 1.479(5)
C11 C13 1.497(6)
C11 C12 1.547(6)
C11 H11 0.9800
C12 H12A 0.9700
C12 H12B 0.9700
C13 C14 1.373(6)
C13 C18 1.379(7)
C14 C15 1.384(9)
C14 H14 0.9300
C15 C16 1.343(11)
C15 H15 0.9300
C16 C17 1.332(10)
C16 H16 0.9300
C17 C18 1.387(8)
C17 H17 0.9300
C18 H18 0.9300
C19 C20 1.529(5)
C19 H19A 0.9700
C19 H19B 0.9700
C20 C40 1.522(5)
C20 C21 1.525(5)
C20 C39 1.528(5)
C21 C22 1.382(5)
C21 C26 1.398(4)
C22 C23 1.366(6)
C22 H22 0.9300
C23 C24 1.384(5)
C23 C41 1.530(5)
C24 C25 1.382(5)
C24 H24 0.9300
C25 C26 1.404(4)
C25 C27 1.481(5)
C28 C30 1.515(6)
C28 C29 1.532(6)
C28 H28 0.9800
C29 H29A 0.9700
C29 H29B 0.9700
C30 C35 1.362(7)
C30 C31 1.372(6)
C31 C32 1.393(8)
C31 H31 0.9300
C32 C33 1.339(9)
C32 H32 0.9300
C33 C34 1.364(8)
C33 H33 0.9300
C34 C35 1.391(7)
C34 H34 0.9300
C35 H35 0.9300
C36 H36A 0.9600
C36 H36B 0.9600
C36 H36C 0.9600
C37 H37A 0.9600
C37 H37B 0.9600
C37 H37C 0.9600
C38 H38A 0.9600
C38 H38B 0.9600
C38 H38C 0.9600
C39 H39A 0.9600
C39 H39B 0.9600
C39 H39C 0.9600
C40 H40A 0.9600
C40 H40B 0.9600
C40 H40C 0.9600
C41 H41A 0.9600
C41 H41B 0.9600
C41 H41C 0.9600

loop_
_geom_torsion_atom_site_label_1
_geom_torsion_atom_site_label_2
_geom_torsion_atom_site_label_3
_geom_torsion_atom_site_label_4
_geom_torsion
C9 O1 C1 O3 68.6(3)
C9 O1 C1 C19 -171.4(3)
C9 O1 C1 C2 -50.0(3)
C26 O3 C1 O1 69.9(3)
C26 O3 C1 C19 -49.2(3)
C26 O3 C1 C2 -170.8(2)
O1 C1 C2 C3 55.0(4)
O3 C1 C2 C3 -63.4(4)
C19 C1 C2 C3 175.3(3)
C1 C2 C3 C4 -30.8(4)
C1 C2 C3 C37 -151.1(3)
C1 C2 C3 C36 90.7(4)
C37 C3 C4 C5 -56.1(5)
C36 C3 C4 C5 63.3(4)
C2 C3 C4 C5 -174.7(3)
C37 C3 C4 C9 121.3(3)
C36 C3 C4 C9 -119.4(3)
C2 C3 C4 C9 2.6(4)
C9 C4 C5 C6 2.8(6)
C3 C4 C5 C6 -179.7(4)
C4 C5 C6 C7 -3.2(8)
C4 C5 C6 C38 179.7(5)
C5 C6 C7 C8 1.2(7)
C38 C6 C7 C8 178.4(5)
C6 C7 C8 C9 0.9(7)
C6 C7 C8 C10 -175.7(4)
C1 O1 C9 C8 -156.7(3)
C1 O1 C9 C4 23.6(4)
C7 C8 C9 O1 179.1(3)
C10 C8 C9 O1 -4.5(5)
C7 C8 C9 C4 -1.2(5)
C10 C8 C9 C4 175.2(3)
C5 C4 C9 O1 179.1(3)
C3 C4 C9 O1 1.7(5)
C5 C4 C9 C8 -0.5(5)
C3 C4 C9 C8 -178.0(3)
C11 N1 C10 O2 -2.5(5)
C11 N1 C10 C8 172.5(4)
C12 O2 C10 N1 -5.0(5)
C12 O2 C10 C8 179.7(3)
C7 C8 C10 N1 -40.5(6)
C9 C8 C10 N1 143.0(4)
C7 C8 C10 O2 134.5(4)
C9 C8 C10 O2 -41.9(5)
C10 N1 C11 C13 130.8(4)
C10 N1 C11 C12 8.2(5)
C10 O2 C12 C11 9.4(4)
N1 C11 C12 O2 -10.5(5)
C13 C11 C12 O2 -133.8(4)
N1 C11 C13 C14 144.2(4)
C12 C11 C13 C14 -98.6(5)
N1 C11 C13 C18 -37.7(6)
C12 C11 C13 C18 79.5(5)
C18 C13 C14 C15 1.3(7)
C11 C13 C14 C15 179.5(5)
C13 C14 C15 C16 -3.1(10)
C14 C15 C16 C17 3.4(12)
C15 C16 C17 C18 -1.9(10)
C14 C13 C18 C17 0.2(7)
C11 C13 C18 C17 -178.0(4)
C16 C17 C18 C13 0.1(8)
O1 C1 C19 C20 -62.4(4)
O3 C1 C19 C20 56.4(4)
C2 C1 C19 C20 176.7(3)
C1 C19 C20 C40 87.5(4)
C1 C19 C20 C21 -34.1(4)
C1 C19 C20 C39 -153.9(3)
C40 C20 C21 C22 65.0(4)
C39 C20 C21 C22 -55.3(4)
C19 C20 C21 C22 -173.5(3)
C40 C20 C21 C26 -114.6(3)
C39 C20 C21 C26 125.1(3)
C19 C20 C21 C26 6.9(4)
C26 C21 C22 C23 1.0(6)
C20 C21 C22 C23 -178.7(4)
C21 C22 C23 C24 -0.4(6)
C21 C22 C23 C41 -178.4(5)
C22 C23 C24 C25 -1.6(6)
C41 C23 C24 C25 176.5(4)
C23 C24 C25 C26 2.9(6)
C23 C24 C25 C27 -179.3(4)
C1 O3 C26 C21 23.3(4)
C1 O3 C26 C25 -157.7(3)
C22 C21 C26 O3 179.4(3)
C20 C21 C26 O3 -1.0(5)
C22 C21 C26 C25 0.4(5)
C20 C21 C26 C25 -179.9(3)
C24 C25 C26 O3 178.7(3)
C27 C25 C26 O3 1.2(5)
C24 C25 C26 C21 -2.3(5)
C27 C25 C26 C21 -179.8(3)
C28 N2 C27 O4 3.9(5)
C28 N2 C27 C25 -179.4(4)
C29 O4 C27 N2 -2.0(5)
C29 O4 C27 C25 -178.8(4)
C24 C25 C27 N2 -19.9(6)
C26 C25 C27 N2 157.7(4)
C24 C25 C27 O4 156.7(3)
C26 C25 C27 O4 -25.7(5)
C27 N2 C28 C30 120.7(4)
C27 N2 C28 C29 -3.9(5)
C27 O4 C29 C28 -0.8(5)
N2 C28 C29 O4 2.8(5)
C30 C28 C29 O4 -119.5(4)
N2 C28 C30 C35 -50.6(5)
C29 C28 C30 C35 67.5(5)
N2 C28 C30 C31 129.5(4)
C29 C28 C30 C31 -112.5(4)
C35 C30 C31 C32 2.1(6)
C28 C30 C31 C32 -177.9(4)
C30 C31 C32 C33 -1.3(8)
C31 C32 C33 C34 0.1(9)
C32 C33 C34 C35 0.4(9)
C31 C30 C35 C34 -1.7(7)
C28 C30 C35 C34 178.3(4)
C33 C34 C35 C30 0.5(8)
